data_7216126
loop_
_publ_author_name
'Ho, Soo Yei'
'Bettens, Ryan P. A.'
'Dakternieks, Dainis'
'Duthie, Andrew'
'Tiekink, Edward R. T.'

_publ_section_title
;
 Prevalence of the thioamide {&#x22EF;H--N--C&#xE001;S}2
 synthon---solid-state (X-ray crystallography), solution (NMR) and
 gas-phase (theoretical) structures of O-methyl-N-aryl-thiocarbamides
;
_journal_issue 113
_journal_name_full CrystEngComm
_journal_page_first 682
_journal_paper_doi 10.1039/b514254g
_journal_volume 7
_journal_year 2005
_chemical_formula_sum 'C8 H8 N2 O3 S'
_chemical_formula_weight 212.22
_space_group_IT_number 14
_symmetry_cell_setting monoclinic
_symmetry_space_group_name_Hall '-P 2yn'
_symmetry_space_group_name_H-M 'P 1 21/n 1'
_atom_sites_solution_hydrogens geom
_atom_sites_solution_primary direct
_atom_sites_solution_secondary difmap
_audit_creation_method SHELXL-97
_cell_angle_alpha 90
_cell_angle_beta 95.632(2)
_cell_angle_gamma 90
_cell_formula_units_Z 4
_cell_length_a 7.3340(6)
_cell_length_b 7.6604(6)
_cell_length_c 16.1964(11)
_cell_measurement_reflns_used 1614
_cell_measurement_temperature 223(2)
_cell_measurement_theta_max 29.9
_cell_measurement_theta_min 2.5
_cell_volume 905.54(12)
_computing_cell_refinement 'SAINT (Bruker, 2000)'
_computing_data_collection 'SMART (Bruker, 2000)'
_computing_data_reduction 'SHELXTL (Bruker, 2000)'
_computing_molecular_graphics 'ORTEPII (Johnson, 1976)'
_computing_publication_material 'Bruker SHEXLTL (Bruker, 2000)'
_computing_structure_refinement 'SHELXL-97 (Sheldrick, 1997)'
_computing_structure_solution 'PATTY in DIRDIF92 (Beurskens et al., 1992)'
_diffrn_ambient_temperature 223(2)
_diffrn_measured_fraction_theta_full 0.995
_diffrn_measured_fraction_theta_max 0.995
_diffrn_measurement_device_type 'Bruker AXS SMART CCD'
_diffrn_measurement_method '\w scans'
_diffrn_radiation_monochromator graphite
_diffrn_radiation_source 'fine-focus sealed tube'
_diffrn_radiation_type MoK\a
_diffrn_radiation_wavelength 0.71069
_diffrn_reflns_av_R_equivalents 0.031
_diffrn_reflns_av_sigmaI/netI 0.043
_diffrn_reflns_limit_h_max 10
_diffrn_reflns_limit_h_min -9
_diffrn_reflns_limit_k_max 10
_diffrn_reflns_limit_k_min -10
_diffrn_reflns_limit_l_max 15
_diffrn_reflns_limit_l_min -22
_diffrn_reflns_number 7354
_diffrn_reflns_theta_full 30.0
_diffrn_reflns_theta_max 30.0
_diffrn_reflns_theta_min 2.5
_diffrn_standards_decay_% 0
_diffrn_standards_number 0
_exptl_absorpt_coefficient_mu 0.338
_exptl_absorpt_correction_T_max 1
_exptl_absorpt_correction_T_min 0.816
_exptl_absorpt_correction_type multi-scan
_exptl_absorpt_process_details '(SADABS, Bruker, 2000 & Blessing, 1995)'
_exptl_crystal_colour yellow
_exptl_crystal_density_diffrn 1.557
_exptl_crystal_density_method 'not measured'
_exptl_crystal_description block
_exptl_crystal_F_000 440
_exptl_crystal_size_max 0.29
_exptl_crystal_size_mid 0.16
_exptl_crystal_size_min 0.13
_refine_diff_density_max 0.49
_refine_diff_density_min -0.23
_refine_diff_density_rms 0.076
_refine_ls_extinction_method none
_refine_ls_goodness_of_fit_ref 1.06
_refine_ls_hydrogen_treatment mixed
_refine_ls_matrix_type full
_refine_ls_number_parameters 128
_refine_ls_number_reflns 2631
_refine_ls_number_restraints 0
_refine_ls_restrained_S_all 1.06
_refine_ls_R_factor_all 0.064
_refine_ls_R_factor_gt 0.049
_refine_ls_shift/su_max <0.001
_refine_ls_shift/su_mean 0.000
_refine_ls_structure_factor_coef Fsqd
_refine_ls_weighting_details 'calc w=1/[\s^2^(Fo^2^)+(0.058P)^2^+0.3017P] where P=(Fo^2^+2Fc^2^)/3'
_refine_ls_weighting_scheme calc
_refine_ls_wR_factor_gt 0.114
_refine_ls_wR_factor_ref 0.122
_reflns_number_gt 2090
_reflns_number_total 2631
_reflns_threshold_expression I>2\s(I)
_cod_data_source_file b514254g.txt
_cod_data_source_block (MeO)C(=S)N(H)C6H4NO2-4
_cod_original_sg_symbol_H-M P21/n
_cod_database_code 7216126

loop_
_symmetry_equiv_pos_as_xyz
'x, y, z'
'-x+1/2, y+1/2, -z+1/2'
'-x, -y, -z'
'x-1/2, -y-1/2, z-1/2'

loop_
_atom_site_label
_atom_site_type_symbol
_atom_site_fract_x
_atom_site_fract_y
_atom_site_fract_z
_atom_site_U_iso_or_equiv
_atom_site_adp_type
_atom_site_occupancy
_atom_site_symmetry_multiplicity
_atom_site_calc_flag
_atom_site_refinement_flags
S1 S 0.47674(7) -0.50406(6) 0.12748(3) 0.02569(14) Uani 1 1 d .
O1 O 0.32350(19) -0.20086(17) 0.15785(7) 0.0269(3) Uani 1 1 d .
O2 O 0.0774(2) 0.3529(2) -0.21526(8) 0.0376(4) Uani 1 1 d .
O3 O 0.0464(2) 0.48043(19) -0.09872(10) 0.0399(4) Uani 1 1 d .
N1 N 0.3499(2) -0.25660(19) 0.02435(9) 0.0236(3) Uani 1 1 d .
H1 H 0.3780 -0.3332 -0.0120 0.028 Uiso 1 1 calc R
N2 N 0.0882(2) 0.3539(2) -0.13931(9) 0.0265(3) Uani 1 1 d .
C1 C 0.3803(2) -0.3117(2) 0.10332(10) 0.0202(3) Uani 1 1 d .
C2 C 0.2814(2) -0.0985(2) -0.01093(10) 0.0206(3) Uani 1 1 d .
C3 C 0.2589(3) -0.0959(2) -0.09771(10) 0.0265(4) Uani 1 1 d .
H3 H 0.2873 -0.1960 -0.1275 0.032 Uiso 1 1 calc R
C4 C 0.1956(3) 0.0516(3) -0.13993(11) 0.0269(4) Uani 1 1 d .
H4 H 0.1807 0.0533 -0.1982 0.032 Uiso 1 1 calc R
C5 C 0.1543(2) 0.1972(2) -0.09466(10) 0.0221(4) Uani 1 1 d .
C6 C 0.1751(3) 0.1979(2) -0.00896(11) 0.0243(4) Uani 1 1 d .
H6 H 0.1454 0.2981 0.0204 0.029 Uiso 1 1 calc R
C7 C 0.2400(3) 0.0500(2) 0.03330(11) 0.0229(4) Uani 1 1 d .
H7 H 0.2561 0.0496 0.0916 0.027 Uiso 1 1 calc R
C8 C 0.3612(3) -0.2408(3) 0.24527(11) 0.0336(5) Uani 1 1 d .
H8A H 0.3138 -0.3558 0.2563 0.050 Uiso 1 1 calc R
H8B H 0.3027 -0.1545 0.2777 0.050 Uiso 1 1 calc R
H8C H 0.4925 -0.2387 0.2604 0.050 Uiso 1 1 calc R

loop_
_atom_site_aniso_label
_atom_site_aniso_U_11
_atom_site_aniso_U_22
_atom_site_aniso_U_33
_atom_site_aniso_U_23
_atom_site_aniso_U_13
_atom_site_aniso_U_12
S1 0.0351(3) 0.0199(2) 0.0225(2) 0.00177(16) 0.00474(18) 0.00599(18)
O1 0.0403(8) 0.0226(6) 0.0181(6) -0.0009(5) 0.0042(5) 0.0083(6)
O2 0.0544(10) 0.0317(8) 0.0257(7) 0.0062(6) -0.0011(6) 0.0051(7)
O3 0.0572(10) 0.0259(7) 0.0371(8) 0.0020(6) 0.0078(7) 0.0159(7)
N1 0.0329(8) 0.0193(7) 0.0191(7) -0.0007(5) 0.0046(6) 0.0057(6)
N2 0.0269(8) 0.0241(8) 0.0284(8) 0.0044(6) 0.0020(6) 0.0015(6)
C1 0.0208(8) 0.0194(8) 0.0206(8) -0.0008(6) 0.0026(6) -0.0008(6)
C2 0.0218(8) 0.0186(8) 0.0215(8) 0.0013(6) 0.0025(6) 0.0011(6)
C3 0.0373(11) 0.0223(9) 0.0202(8) -0.0028(6) 0.0032(7) 0.0066(8)
C4 0.0351(10) 0.0263(9) 0.0188(8) -0.0002(7) 0.0007(7) 0.0037(8)
C5 0.0231(9) 0.0190(8) 0.0241(8) 0.0030(6) 0.0019(7) 0.0009(6)
C6 0.0285(9) 0.0195(8) 0.0249(8) -0.0032(6) 0.0038(7) 0.0015(7)
C7 0.0296(9) 0.0212(8) 0.0178(8) -0.0026(6) 0.0018(7) 0.0015(7)
C8 0.0554(13) 0.0278(9) 0.0174(8) -0.0015(7) 0.0021(8) 0.0056(9)

loop_
_atom_type_symbol
_atom_type_description
_atom_type_scat_dispersion_real
_atom_type_scat_dispersion_imag
_atom_type_scat_source
C C 0.0033 0.0016 'International Tables Vol C Tables 4.2.6.8 and 6.1.1.4'
H H 0.0000 0.0000 'International Tables Vol C Tables 4.2.6.8 and 6.1.1.4'
N N 0.0061 0.0033 'International Tables Vol C Tables 4.2.6.8 and 6.1.1.4'
O O 0.0106 0.0060 'International Tables Vol C Tables 4.2.6.8 and 6.1.1.4'
S S 0.1246 0.1234 'International Tables Vol C Tables 4.2.6.8 and 6.1.1.4'

loop_
_geom_angle_atom_site_label_1
_geom_angle_atom_site_label_2
_geom_angle_atom_site_label_3
_geom_angle
C1 O1 C8 118.37(14)
C1 N1 C2 132.38(15)
C1 N1 H1 113.8
C2 N1 H1 113.8
O3 N2 O2 123.26(16)
O3 N2 C5 118.21(15)
O2 N2 C5 118.54(15)
O1 C1 N1 113.60(15)
O1 C1 S1 124.49(13)
N1 C1 S1 121.90(13)
C7 C2 C3 119.67(16)
C7 C2 N1 125.42(15)
C3 C2 N1 114.90(15)
C4 C3 C2 120.72(16)
C4 C3 H3 119.6
C2 C3 H3 119.6
C3 C4 C5 118.60(16)
C3 C4 H4 120.7
C5 C4 H4 120.7
C6 C5 C4 121.77(16)
C6 C5 N2 119.56(15)
C4 C5 N2 118.67(15)
C5 C6 C7 119.51(16)
C5 C6 H6 120.2
C7 C6 H6 120.2
C6 C7 C2 119.72(16)
C6 C7 H7 120.1
C2 C7 H7 120.1
O1 C8 H8A 109.5
O1 C8 H8B 109.5
H8A C8 H8B 109.5
O1 C8 H8C 109.5
H8A C8 H8C 109.5
H8B C8 H8C 109.5

loop_
_geom_bond_atom_site_label_1
_geom_bond_atom_site_label_2
_geom_bond_distance
S1 C1 1.6644(18)
O1 C1 1.322(2)
O1 C8 1.448(2)
O2 N2 1.225(2)
O3 N2 1.227(2)
N1 C1 1.345(2)
N1 C2 1.411(2)
N1 H1 0.8700
N2 C5 1.459(2)
C2 C7 1.393(2)
C2 C3 1.399(2)
C3 C4 1.377(3)
C3 H3 0.9400
C4 C5 1.385(3)
C4 H4 0.9400
C5 C6 1.382(2)
C6 C7 1.384(2)
C6 H6 0.9400
C7 H7 0.9400
C8 H8A 0.9700
C8 H8B 0.9700
C8 H8C 0.9700
